data_2011887
loop_
_publ_author_name
'Gzella, Andrzej'
'Wrzeciono, Urszula'
'P\"oppel, Wolfram'

_publ_section_title
;
 Azole. 45. \"Uber 2,4-Dinitrophenylhydrazone von
 Morpholinonitroimidazolderivaten
;
_journal_issue 4
_journal_name_full 'Acta Crystallographica Section C'
_journal_page_first 462
_journal_page_last 466
_journal_paper_doi 10.1107/S0108270101000270
_journal_volume 57
_journal_year 2001
_chemical_formula_moiety 'C16 H17 N9 O9'
_chemical_formula_sum 'C16 H17 N9 O9'
_chemical_formula_weight 479.39
_chemical_name_systematic
;
(Z)-1-(4,5-dinitroimidazol-1-yl)-3-morpholinopropan-2-one
2,4-dinitrophenylhydrazone
;
_space_group_IT_number 14
_symmetry_cell_setting monoclinic
_symmetry_space_group_name_Hall '-P 2yn'
_symmetry_space_group_name_H-M 'P 1 21/n 1'
_audit_creation_method SHELXL97
_cell_angle_alpha 90
_cell_angle_beta 96.579(6)
_cell_angle_gamma 90
_cell_formula_units_Z 4
_cell_length_a 9.0382(7)
_cell_length_b 19.2008(13)
_cell_length_c 11.9087(8)
_cell_measurement_reflns_used 49
_cell_measurement_temperature 293(2)
_cell_measurement_theta_max 35.9
_cell_measurement_theta_min 14.4
_cell_volume 2053.0(3)
_computing_cell_refinement 'KM-4 Software'
_computing_data_collection 'KM-4 Software (Kuma Diffraction, 1991)'
_computing_data_reduction 'KM-4 Software'
_computing_molecular_graphics 'ORTEP3 for Windows (Farrugia, 1997)'
_computing_publication_material SHELXL97
_computing_structure_refinement 'SHELXL97 (Sheldrick, 1997)'
_computing_structure_solution 'SHELXS97 (Sheldrick, 1990)'
_diffrn_ambient_temperature 293(2)
_diffrn_measured_fraction_theta_full .957
_diffrn_measured_fraction_theta_max .957
_diffrn_measurement_device_type 'Kuma KM-4'
_diffrn_measurement_method \w/2\q
_diffrn_radiation_monochromator graphite
_diffrn_radiation_source 'fine-focus sealed tube'
_diffrn_radiation_type CuK\a
_diffrn_radiation_wavelength 1.54178
_diffrn_reflns_av_R_equivalents .017
_diffrn_reflns_av_sigmaI/netI .017
_diffrn_reflns_limit_h_max 10
_diffrn_reflns_limit_h_min -11
_diffrn_reflns_limit_k_max 23
_diffrn_reflns_limit_k_min 0
_diffrn_reflns_limit_l_max 14
_diffrn_reflns_limit_l_min 0
_diffrn_reflns_number 4027
_diffrn_reflns_theta_full 70.13
_diffrn_reflns_theta_max 70.13
_diffrn_reflns_theta_min 4.39
_diffrn_standards_decay_% 3.7
_diffrn_standards_interval_count 100
_diffrn_standards_number 2
_exptl_absorpt_coefficient_mu 1.119
_exptl_absorpt_correction_type none
_exptl_crystal_colour yellow
_exptl_crystal_density_diffrn 1.551
_exptl_crystal_density_method 'not measured'
_exptl_crystal_description prism
_exptl_crystal_F_000 992
_exptl_crystal_size_max .43
_exptl_crystal_size_mid .22
_exptl_crystal_size_min .18
_refine_diff_density_max .34
_refine_diff_density_min -.23
_refine_ls_extinction_method none
_refine_ls_goodness_of_fit_ref 1.077
_refine_ls_hydrogen_treatment refall
_refine_ls_matrix_type full
_refine_ls_number_parameters 375
_refine_ls_number_reflns 3851
_refine_ls_number_restraints 0
_refine_ls_restrained_S_all 1.077
_refine_ls_R_factor_all .055
_refine_ls_R_factor_gt .042
_refine_ls_shift/su_max <0.001
_refine_ls_shift/su_mean .000
_refine_ls_structure_factor_coef Fsqd
_refine_ls_weighting_details 'w = 1/[\s^2^(Fo^2^)+(0.0674P)^2^+0.5232P] where P=(Fo^2^+2Fc^2^)/3'
_refine_ls_weighting_scheme calc
_refine_ls_wR_factor_ref .127
_reflns_number_gt 3135
_reflns_number_total 3851
_reflns_threshold_expression I>2\s(I)
_cod_data_source_file jz1436.cif
_cod_data_source_block IV
_cod_depositor_comments
;
The following automatic conversions were performed:
'_symmetry_cell_setting' value 'Monoclinic' changed to 'monoclinic'
according to '/home/saulius/struct/CIF-dictionaries/cif_core.dic'
dictionary named 'cif_core.dic' version 2.4.1 from 2010-06-29.

Automatic conversion script
Id: cif_fix_enum 1527 2010-12-29 10:47:43Z saulius 

The following automatic conversions were performed:

'_symmetry_cell_setting' value 'Monoclinic' changed to 'monoclinic'
according to /home/saulius/struct/CIF-dictionaries/cif_core.dic
dictionary named 'cif_core.dic' version 2.4.1 from 2010-06-29.

Automatic conversion script
Id: cif_fix_values 1715 2011-07-08 13:25:40Z adriana 

The following automatic conversions were performed:

'_refine_ls_weighting_scheme' value 'calc w =
1/[\s^2^(Fo^2^)+(0.0674P)^2^+0.5232P] where P=(Fo^2^+2Fc^2^)/3' was
changed to 'calc'. New tag '_refine_ls_weighting_details' was
created. The value of the new tag was set to 'w =
1/[\s^2^(Fo^2^)+(0.0674P)^2^+0.5232P] where P=(Fo^2^+2Fc^2^)/3'.

Automatic conversion script
Id: cif_fix_values 3143 2015-03-26 13:38:13Z robertas 
;
_cod_original_sg_symbol_H-M 'P 21/n'
_cod_database_code 2011887
_cod_database_fobs_code 2011887

loop_
_symmetry_equiv_pos_as_xyz
'x, y, z'
'-x+1/2, y+1/2, -z+1/2'
'-x, -y, -z'
'x-1/2, -y-1/2, z-1/2'

loop_
_atom_site_label
_atom_site_fract_x
_atom_site_fract_y
_atom_site_fract_z
_atom_site_U_iso_or_equiv
_atom_site_adp_type
_atom_site_calc_flag
_atom_site_refinement_flags
_atom_site_occupancy
_atom_site_disorder_assembly
_atom_site_disorder_group
_atom_site_type_symbol
N1 .25752(15) .65795(8) 1.11034(11) .0415(3) Uani d . 1 . . N
C2 .2022(2) .71521(11) 1.15519(17) .0541(5) Uani d . 1 . . C
N3 .2722(2) .73276(8) 1.25267(15) .0578(4) Uani d . 1 . . N
C4 .37949(19) .68461(9) 1.27170(14) .0444(4) Uani d . 1 . . C
C5 .37352(18) .63746(9) 1.18701(13) .0393(4) Uani d . 1 . . C
C6 .2061(2) .62955(12) .99913(15) .0492(4) Uani d . 1 . . C
C7 .29988(17) .65246(9) .90886(14) .0394(4) Uani d . 1 . . C
C8 .41305(19) .70944(9) .93221(15) .0422(4) Uani d . 1 . . C
N9 .28839(15) .62582(8) .81027(12) .0439(3) Uani d . 1 . . N
N10 .18812(17) .57209(8) .78763(13) .0469(4) Uani d . 1 . . N
C11 .19044(17) .53541(9) .69125(13) .0410(4) Uani d . 1 . . C
C12 .10082(18) .47585(9) .66530(15) .0447(4) Uani d . 1 . . C
C13 .1098(2) .43736(10) .56836(16) .0489(4) Uani d . 1 . . C
C14 .2066(2) .45791(10) .49539(16) .0510(4) Uani d . 1 . . C
C15 .2943(2) .51690(11) .51555(17) .0529(4) Uani d . 1 . . C
C16 .2867(2) .55486(10) .61103(15) .0491(4) Uani d . 1 . . C
N17 -.00566(19) .45181(10) .73865(14) .0582(4) Uani d . 1 . . N
O18 -.01693(17) .48265(9) .82804(13) .0700(4) Uani d . 1 . . O
O19 -.0826(2) .40184(12) .70885(17) .1019(7) Uani d . 1 . . O
N20 .2155(2) .41769(11) .39266(17) .0718(5) Uani d . 1 . . N
O21 .1312(3) .36869(11) .37305(19) .1066(7) Uani d . 1 . . O
O22 .3060(3) .43594(13) .33007(18) .1137(8) Uani d . 1 . . O
N23 .54698(14) .68306(7) .99897(11) .0388(3) Uani d . 1 . . N
C24 .6390(2) .74094(11) 1.04680(18) .0517(5) Uani d . 1 . . C
C25 .7778(2) .71309(16) 1.1134(2) .0704(7) Uani d . 1 . . C
O26 .86181(15) .67108(11) 1.04582(16) .0840(6) Uani d . 1 . . O
C27 .7726(2) .61397(15) 1.0000(3) .0738(7) Uani d . 1 . . C
C28 .6340(2) .63977(11) .92951(18) .0494(4) Uani d . 1 . . C
N29 .4856(2) .68843(10) 1.37304(14) .0615(5) Uani d . 1 . . N
O30 .4647(3) .65756(14) 1.45398(16) .1131(8) Uani d . 1 . . O
O31 .5875(3) .72788(17) 1.36971(19) .1423(12) Uani d . 1 . . O
N32 .4635(2) .57824(9) 1.17602(15) .0572(4) Uani d . 1 . . N
O33 .5700(2) .57225(12) 1.24768(17) .1012(7) Uani d . 1 . . O
O34 .4326(2) .53839(8) 1.09758(16) .0814(5) Uani d . 1 . . O
H2A .121(3) .7411(13) 1.115(2) .072(7) Uiso d . 1 . . H
H6A .206(3) .5790(13) 1.008(2) .067(7) Uiso d . 1 . . H
H6B .104(3) .6484(13) .979(2) .074(7) Uiso d . 1 . . H
H8A .371(2) .7485(10) .9772(16) .046(5) Uiso d . 1 . . H
H8B .435(2) .7302(10) .8578(17) .048(5) Uiso d . 1 . . H
H10A .130(3) .5591(11) .8327(19) .057(6) Uiso d . 1 . . H
H13A .055(3) .3988(13) .5556(18) .061(6) Uiso d . 1 . . H
H15A .360(3) .5293(13) .464(2) .074(7) Uiso d . 1 . . H
H16A .351(3) .5942(12) .6306(19) .062(6) Uiso d . 1 . . H
H24A .663(2) .7742(12) .9842(19) .061(6) Uiso d . 1 . . H
H24B .586(3) .7672(12) 1.0971(19) .062(6) Uiso d . 1 . . H
H25A .753(3) .6824(12) 1.180(2) .066(7) Uiso d . 1 . . H
H25B .838(3) .7492(14) 1.147(2) .077(7) Uiso d . 1 . . H
H27A .832(3) .5897(14) .945(2) .087(8) Uiso d . 1 . . H
H27B .745(3) .5818(15) 1.063(2) .093(9) Uiso d . 1 . . H
H28A .578(2) .6009(11) .9030(17) .050(5) Uiso d . 1 . . H
H28B .650(3) .6671(11) .8631(19) .060(6) Uiso d . 1 . . H

loop_
_atom_site_aniso_label
_atom_site_aniso_U_11
_atom_site_aniso_U_22
_atom_site_aniso_U_33
_atom_site_aniso_U_12
_atom_site_aniso_U_13
_atom_site_aniso_U_23
N1 .0341(7) .0523(8) .0387(7) -.0024(6) .0060(5) -.0004(6)
C2 .0470(10) .0615(11) .0560(11) .0128(9) .0145(9) .0004(9)
N3 .0651(11) .0509(9) .0599(10) .0033(8) .0177(8) -.0078(7)
C4 .0433(9) .0506(9) .0402(9) -.0126(7) .0090(7) -.0020(7)
C5 .0349(8) .0435(8) .0404(8) -.0026(6) .0076(6) .0032(7)
C6 .0386(9) .0691(13) .0399(9) -.0122(8) .0041(7) -.0012(8)
C7 .0304(8) .0483(9) .0389(8) -.0004(6) .0014(6) .0029(7)
C8 .0394(9) .0442(9) .0428(9) -.0026(7) .0039(7) .0032(7)
N9 .0369(7) .0523(8) .0420(8) -.0064(6) .0018(6) .0002(6)
N10 .0387(8) .0612(9) .0411(8) -.0117(7) .0050(6) -.0026(7)
C11 .0331(8) .0495(9) .0392(8) -.0008(7) -.0005(6) .0042(7)
C12 .0357(8) .0513(9) .0459(9) -.0035(7) -.0008(7) .0075(8)
C13 .0447(10) .0440(9) .0559(11) -.0006(8) -.0034(8) -.0004(8)
C14 .0501(10) .0506(10) .0510(10) .0072(8) .0004(8) -.0058(8)
C15 .0510(10) .0599(11) .0491(10) -.0021(9) .0116(8) -.0002(9)
C16 .0480(10) .0526(10) .0472(10) -.0100(8) .0083(8) -.0010(8)
N17 .0491(9) .0713(11) .0537(10) -.0187(8) .0030(7) .0073(8)
O18 .0604(9) .0886(11) .0643(9) -.0198(8) .0209(7) .0002(8)
O19 .1081(15) .1161(15) .0847(12) -.0740(13) .0247(11) -.0094(11)
N20 .0758(13) .0704(12) .0702(12) .0098(10) .0124(10) -.0212(10)
O21 .1185(17) .0879(13) .1162(16) -.0206(12) .0254(13) -.0558(12)
O22 .1310(19) .1294(18) .0902(14) -.0242(15) .0531(14) -.0446(13)
N23 .0305(7) .0444(7) .0420(7) -.0035(5) .0059(5) -.0031(6)
C24 .0413(10) .0582(11) .0565(11) -.0099(8) .0095(8) -.0160(9)
C25 .0376(10) .0998(18) .0722(15) -.0066(11) -.0003(10) -.0290(14)
O26 .0305(7) .1152(14) .1062(13) -.0015(8) .0077(7) -.0403(11)
C27 .0364(10) .0844(16) .1005(19) .0095(10) .0077(11) -.0242(15)
C28 .0377(9) .0535(10) .0593(11) -.0057(8) .0148(8) -.0127(9)
N29 .0585(10) .0810(12) .0448(9) -.0250(9) .0048(7) -.0072(8)
O30 .1150(16) .157(2) .0605(10) -.0520(15) -.0173(10) .0412(12)
O31 .1189(18) .214(3) .0881(14) -.114(2) -.0140(13) .0025(16)
N32 .0602(10) .0530(9) .0595(10) .0132(8) .0116(8) .0071(8)
O33 .0874(13) .1199(16) .0908(13) .0512(12) -.0141(10) .0138(12)
O34 .1040(13) .0529(8) .0899(12) .0110(9) .0223(10) -.0158(8)

loop_
_atom_type_symbol
_atom_type_description
_atom_type_scat_dispersion_real
_atom_type_scat_dispersion_imag
_atom_type_scat_source
C C .0181 .0091 'International Tables Vol C Tables 4.2.6.8 and 6.1.1.4'
H H .0000 .0000 'International Tables Vol C Tables 4.2.6.8 and 6.1.1.4'
N N .0311 .0180 'International Tables Vol C Tables 4.2.6.8 and 6.1.1.4'
O O .0492 .0322 'International Tables Vol C Tables 4.2.6.8 and 6.1.1.4'

loop_
_geom_angle_atom_site_label_1
_geom_angle_atom_site_label_2
_geom_angle_atom_site_label_3
_geom_angle
_geom_angle_publ_flag
C2 N1 C5 105.17(15) yes
C2 N1 C6 124.94(16) ?
C5 N1 C6 129.74(15) ?
N3 C2 N1 113.67(18) yes
N3 C2 H2A 124.8(14) ?
N1 C2 H2A 121.5(14) ?
C2 N3 C4 103.92(16) yes
N3 C4 C5 111.70(16) yes
N3 C4 N29 120.06(17) ?
C5 C4 N29 128.24(17) ?
C4 C5 N1 105.53(15) yes
C4 C5 N32 129.35(16) ?
N1 C5 N32 125.12(15) ?
N1 C6 C7 113.06(14) ?
N1 C6 H6A 105.8(14) ?
C7 C6 H6A 112.1(14) ?
N1 C6 H6B 105.9(14) ?
C7 C6 H6B 107.6(14) ?
H6A C6 H6B 112(2) ?
N9 C7 C8 116.43(15) ?
N9 C7 C6 123.13(15) ?
C8 C7 C6 120.44(15) ?
N23 C8 C7 110.64(13) ?
N23 C8 H8A 107.8(11) ?
C7 C8 H8A 110.1(11) ?
N23 C8 H8B 112.5(11) ?
C7 C8 H8B 108.7(11) ?
H8A C8 H8B 107.0(15) ?
C7 N9 N10 117.57(14) ?
C11 N10 N9 118.88(15) ?
C11 N10 H10A 117.8(15) ?
N9 N10 H10A 123.2(15) ?
N10 C11 C16 120.51(16) ?
N10 C11 C12 122.93(16) ?
C16 C11 C12 116.55(16) ?
C13 C12 C11 121.89(17) ?
C13 C12 N17 116.13(17) ?
C11 C12 N17 121.98(16) ?
C14 C13 C12 118.84(18) ?
C14 C13 H13A 121.2(15) ?
C12 C13 H13A 119.9(15) ?
C13 C14 C15 121.52(18) ?
C13 C14 N20 118.96(19) ?
C15 C14 N20 119.50(19) ?
C16 C15 C14 120.00(19) ?
C16 C15 H15A 120.7(15) ?
C14 C15 H15A 119.3(15) ?
C15 C16 C11 121.17(18) ?
C15 C16 H16A 122.2(13) ?
C11 C16 H16A 116.5(13) ?
O19 N17 O18 122.07(18) ?
O19 N17 C12 118.29(18) ?
O18 N17 C12 119.63(16) ?
O21 N20 O22 123.7(2) ?
O21 N20 C14 118.5(2) ?
O22 N20 C14 117.8(2) ?
C8 N23 C24 110.30(14) ?
C8 N23 C28 110.78(14) ?
C24 N23 C28 109.45(14) ?
N23 C24 C25 109.73(18) ?
N23 C24 H24A 110.4(13) ?
C25 C24 H24A 111.8(13) ?
N23 C24 H24B 109.9(14) ?
C25 C24 H24B 107.9(14) ?
H24A C24 H24B 107.0(18) ?
O26 C25 C24 111.80(18) ?
O26 C25 H25A 106.7(14) ?
C24 C25 H25A 111.3(14) ?
O26 C25 H25B 109.6(16) ?
C24 C25 H25B 111.8(16) ?
H25A C25 H25B 105(2) ?
C25 O26 C27 109.66(17) ?
O26 C27 C28 110.8(2) ?
O26 C27 H27A 106.3(16) ?
C28 C27 H27A 105.0(16) ?
O26 C27 H27B 110.6(17) ?
C28 C27 H27B 110.7(17) ?
H27A C27 H27B 113(2) ?
N23 C28 C27 109.71(17) ?
N23 C28 H28A 109.9(12) ?
C27 C28 H28A 107.8(12) ?
N23 C28 H28B 107.1(13) ?
C27 C28 H28B 115.8(14) ?
H28A C28 H28B 106.4(17) ?
O30 N29 O31 123.2(2) ?
O30 N29 C4 120.43(17) ?
O31 N29 C4 116.18(19) ?
O34 N32 O33 124.97(19) ?
O34 N32 C5 119.62(17) ?
O33 N32 C5 115.39(18) ?

loop_
_geom_bond_atom_site_label_1
_geom_bond_atom_site_label_2
_geom_bond_site_symmetry_2
_geom_bond_distance
_geom_bond_publ_flag
N1 C2 . 1.344(2) yes
N1 C5 . 1.367(2) yes
N1 C6 . 1.458(2) ?
C2 N3 . 1.301(3) yes
C2 H2A . .97(3) ?
N3 C4 . 1.340(2) yes
C4 C5 . 1.352(2) yes
C4 N29 . 1.455(2) yes
C5 N32 . 1.413(2) yes
C6 C7 . 1.509(2) ?
C6 H6A . .98(2) ?
C6 H6B . .99(3) ?
C7 N9 . 1.274(2) yes
C7 C8 . 1.502(2) ?
C8 N23 . 1.461(2) yes
C8 H8A . 1.02(2) ?
C8 H8B . 1.01(2) ?
N9 N10 . 1.379(2) yes
N10 C11 . 1.349(2) yes
N10 H10A . .83(2) ?
C11 C16 . 1.414(2) ?
C11 C12 . 1.415(2) ?
C12 C13 . 1.381(3) ?
C12 N17 . 1.447(2) yes
C13 C14 . 1.360(3) ?
C13 H13A . .90(2) ?
C14 C15 . 1.388(3) ?
C14 N20 . 1.457(3) yes
C15 C16 . 1.359(3) ?
C15 H15A . .93(3) ?
C16 H16A . .97(2) ?
N17 O19 . 1.214(2) ?
N17 O18 . 1.233(2) ?
N20 O21 . 1.216(3) ?
N20 O22 . 1.220(3) ?
N23 C24 . 1.464(2) ?
N23 C28 . 1.464(2) ?
C24 C25 . 1.504(3) ?
C24 H24A . 1.02(2) ?
C24 H24B . .96(2) ?
C25 O26 . 1.420(3) ?
C25 H25A . 1.03(2) ?
C25 H25B . .94(3) ?
O26 C27 . 1.432(3) ?
C27 C28 . 1.509(3) ?
C27 H27A . 1.01(3) ?
C27 H27B . 1.03(3) ?
C28 H28A . .94(2) ?
C28 H28B . .97(2) ?
N29 O30 . 1.165(2) ?
N29 O31 . 1.197(2) ?
N32 O34 . 1.215(2) ?
N32 O33 . 1.217(2) ?

loop_
_geom_hbond_atom_site_label_D
_geom_hbond_atom_site_label_H
_geom_hbond_atom_site_label_A
_geom_hbond_site_symmetry_A
_geom_hbond_distance_DH
_geom_hbond_distance_HA
_geom_hbond_distance_DA
_geom_hbond_angle_DHA
_geom_hbond_publ_flag
N10 H10A O18 . .83(2) 1.98(2) 2.611(2) 133(2) yes
C6 H6A O34 . .98(2) 2.33(2) 2.842(2) 112.0(18) yes
C6 H6B O26 1_455 .99(3) 2.46(3) 3.320(2) 145.4(19) yes
C13 H13A O19 . .90(2) 2.32(2) 2.637(3) 100.6(16) .
C16 H16A N9 . .98(2) 2.36(2) 2.735(2) 102.5(16) .

loop_
_geom_torsion_atom_site_label_1
_geom_torsion_atom_site_label_2
_geom_torsion_atom_site_label_3
_geom_torsion_atom_site_label_4
_geom_torsion
C5 N1 C2 N3 .0(2)
C6 N1 C2 N3 -175.99(17)
N1 C2 N3 C4 .5(2)
C2 N3 C4 C5 -.8(2)
C2 N3 C4 N29 178.02(17)
N3 C4 C5 N1 .87(19)
N29 C4 C5 N1 -177.87(16)
N3 C4 C5 N32 -178.40(17)
N29 C4 C5 N32 2.9(3)
C2 N1 C5 C4 -.52(18)
C6 N1 C5 C4 175.22(16)
C2 N1 C5 N32 178.78(17)
C6 N1 C5 N32 -5.5(3)
C2 N1 C6 C7 96.5(2)
C5 N1 C6 C7 -78.5(2)
N1 C6 C7 N9 169.24(16)
N1 C6 C7 C8 -11.1(2)
N9 C7 C8 N23 -102.43(17)
C6 C7 C8 N23 77.9(2)
C8 C7 N9 N10 178.28(14)
C6 C7 N9 N10 -2.0(2)
C7 N9 N10 C11 -169.32(15)
N9 N10 C11 C16 -4.5(2)
N9 N10 C11 C12 174.50(15)
N10 C11 C12 C13 -177.15(16)
C16 C11 C12 C13 1.9(2)
N10 C11 C12 N17 3.0(3)
C16 C11 C12 N17 -178.03(16)
C11 C12 C13 C14 -.7(3)
N17 C12 C13 C14 179.20(16)
C12 C13 C14 C15 -.9(3)
C12 C13 C14 N20 -179.56(17)
C13 C14 C15 C16 1.3(3)
N20 C14 C15 C16 179.91(19)
C14 C15 C16 C11 .0(3)
N10 C11 C16 C15 177.54(17)
C12 C11 C16 C15 -1.5(3)
C13 C12 N17 O19 -2.6(3)
C11 C12 N17 O19 177.3(2)
C13 C12 N17 O18 178.20(17)
C11 C12 N17 O18 -1.9(3)
C13 C14 N20 O21 3.2(3)
C15 C14 N20 O21 -175.5(2)
C13 C14 N20 O22 -178.0(2)
C15 C14 N20 O22 3.3(3)
C7 C8 N23 C24 -164.91(14)
C7 C8 N23 C28 73.76(18)
C8 N23 C24 C25 -178.91(16)
C28 N23 C24 C25 -56.8(2)
N23 C24 C25 O26 58.2(3)
C24 C25 O26 C27 -58.8(3)
C25 O26 C27 C28 58.9(3)
C8 N23 C28 C27 179.28(17)
C24 N23 C28 C27 57.4(2)
O26 C27 C28 N23 -58.9(3)
N3 C4 N29 O30 94.2(3)
C5 C4 N29 O30 -87.2(3)
N3 C4 N29 O31 -81.2(3)
C5 C4 N29 O31 97.4(3)
C4 C5 N32 O34 173.61(19)
N1 C5 N32 O34 -5.5(3)
C4 C5 N32 O33 -7.6(3)
N1 C5 N32 O33 173.31(19)

loop_
_cod_related_entry_id
_cod_related_entry_database
_cod_related_entry_code
1 ChemSpider 21182169
